data_7239465
loop_
_publ_author_name
'Jiao, Wei-Hua'
'Xu, Ting-Ting'
'Yu, Hao-Bing'
'Mu, Feng-Rong'
'Li, Jia'
'Li, Yu-Shan'
'Yang, Fan'
'Han, Bing-Nan'
'Lin, Hou-Wen'

_publ_section_title
;
 Dysidaminones A--M, cytotoxic and NF-\kB inhibitory sesquiterpene
 aminoquinones from the South China Sea sponge Dysidea fragilis
;
_journal_issue 18
_journal_name_full 'RSC Adv.'
_journal_page_first 9236
_journal_paper_doi 10.1039/C3RA47265E
_journal_volume 4
_journal_year 2014
_chemical_absolute_configuration ad
_chemical_formula_moiety 'C22 H31 N O2'
_chemical_formula_sum 'C22 H31 N O2'
_chemical_formula_weight 341.48
_space_group_IT_number 19
_space_group_name_Hall 'P 2ac 2ab'
_space_group_name_H-M_alt 'P 21 21 21'
_symmetry_cell_setting orthorhombic
_symmetry_space_group_name_Hall 'P 2ac 2ab'
_symmetry_space_group_name_H-M 'P 21 21 21'
_atom_sites_solution_hydrogens geom
_atom_sites_solution_primary direct
_atom_sites_solution_secondary difmap
_audit_creation_method SHELXL-97
_cell_angle_alpha 90.00
_cell_angle_beta 90.00
_cell_angle_gamma 90.00
_cell_formula_units_Z 4
_cell_length_a 7.2191(14)
_cell_length_b 7.6075(15)
_cell_length_c 35.255(7)
_cell_measurement_reflns_used 1849
_cell_measurement_temperature 296(2)
_cell_measurement_theta_max 60.77
_cell_measurement_theta_min 2.51
_cell_volume 1936.2(7)
_computing_cell_refinement 'Bruker SAINT'
_computing_data_collection 'Bruker APEX2'
_computing_data_reduction 'Bruker SAINT'
_computing_molecular_graphics 'Bruker SHELXTL'
_computing_publication_material 'Bruker SHELXTL'
_computing_structure_refinement 'SHELXL-97 (Sheldrick, 2008)'
_computing_structure_solution 'SHELXS-97 (Sheldrick, 2008)'
_diffrn_ambient_temperature 296(2)
_diffrn_measured_fraction_theta_full 0.982
_diffrn_measured_fraction_theta_max 0.982
_diffrn_measurement_device_type 'Bruker APEX-II CCD'
_diffrn_measurement_method '\f and \w scans'
_diffrn_radiation_monochromator graphite
_diffrn_radiation_source 'fine-focus sealed tube'
_diffrn_radiation_type CuK\a
_diffrn_radiation_wavelength 1.54178
_diffrn_reflns_av_R_equivalents 0.0352
_diffrn_reflns_av_sigmaI/netI 0.0365
_diffrn_reflns_limit_h_max 8
_diffrn_reflns_limit_h_min -6
_diffrn_reflns_limit_k_max 9
_diffrn_reflns_limit_k_min -9
_diffrn_reflns_limit_l_max 42
_diffrn_reflns_limit_l_min -42
_diffrn_reflns_number 8896
_diffrn_reflns_theta_full 66.99
_diffrn_reflns_theta_max 66.99
_diffrn_reflns_theta_min 2.51
_diffrn_standards_decay_% 0
_diffrn_standards_interval_count 0
_diffrn_standards_interval_time 0
_diffrn_standards_number 0
_exptl_absorpt_coefficient_mu 0.574
_exptl_absorpt_correction_T_max 0.7529
_exptl_absorpt_correction_T_min 0.6268
_exptl_absorpt_correction_type multi-scan
_exptl_absorpt_process_details SADABS
_exptl_crystal_colour colorless
_exptl_crystal_density_diffrn 1.171
_exptl_crystal_density_method 'not measured'
_exptl_crystal_description column
_exptl_crystal_F_000 744
_exptl_crystal_size_max 0.21
_exptl_crystal_size_mid 0.12
_exptl_crystal_size_min 0.08
_refine_diff_density_max 0.216
_refine_diff_density_min -0.162
_refine_diff_density_rms 0.048
_refine_ls_abs_structure_details 'Flack H D (1983), Acta Cryst. A39, 876-881'
_refine_ls_abs_structure_Flack 0.0(4)
_refine_ls_extinction_coef 0.0038(5)
_refine_ls_extinction_expression Fc^*^=kFc[1+0.001xFc^2^\l^3^/sin(2\q)]^-1/4^
_refine_ls_extinction_method SHELXL
_refine_ls_goodness_of_fit_ref 1.045
_refine_ls_hydrogen_treatment constr
_refine_ls_matrix_type full
_refine_ls_number_parameters 227
_refine_ls_number_reflns 3361
_refine_ls_number_restraints 0
_refine_ls_restrained_S_all 1.045
_refine_ls_R_factor_all 0.0640
_refine_ls_R_factor_gt 0.0500
_refine_ls_shift/su_max 0.001
_refine_ls_shift/su_mean 0.000
_refine_ls_structure_factor_coef Fsqd
_refine_ls_weighting_details 'calc w=1/[\s^2^(Fo^2^)+(0.0665P)^2^+0.1415P] where P=(Fo^2^+2Fc^2^)/3'
_refine_ls_weighting_scheme calc
_refine_ls_wR_factor_gt 0.1203
_refine_ls_wR_factor_ref 0.1299
_reflns_number_gt 2708
_reflns_number_total 3361
_reflns_threshold_expression >2sigma(I)
_cod_data_source_file c3ra47265e.txt
_cod_data_source_block 451
_cod_database_code 7239465

loop_
_symmetry_equiv_pos_as_xyz
'x, y, z'
'-x+1/2, -y, z+1/2'
'-x, y+1/2, -z+1/2'
'x+1/2, -y+1/2, -z'

loop_
_atom_site_label
_atom_site_type_symbol
_atom_site_fract_x
_atom_site_fract_y
_atom_site_fract_z
_atom_site_U_iso_or_equiv
_atom_site_adp_type
_atom_site_occupancy
_atom_site_symmetry_multiplicity
_atom_site_calc_flag
_atom_site_refinement_flags
O1 O 0.6884(2) 0.1206(2) 0.20668(6) 0.0650(5) Uani 1 1 d .
O2 O 0.3665(3) 0.7425(2) 0.20187(6) 0.0717(5) Uani 1 1 d .
N1 N 0.3237(3) 0.1262(3) 0.21823(6) 0.0574(5) Uani 1 1 d .
H1A H 0.3913 0.0338 0.2207 0.069 Uiso 1 1 calc R
C1 C 1.0404(4) 0.5638(4) 0.11990(8) 0.0635(7) Uani 1 1 d .
H1B H 1.0526 0.5893 0.1467 0.076 Uiso 1 1 calc R
H1C H 1.1179 0.6458 0.1060 0.076 Uiso 1 1 calc R
C2 C 1.1056(5) 0.3758(5) 0.11214(9) 0.0772(8) Uani 1 1 d .
H2A H 1.2399 0.3735 0.1117 0.093 Uiso 1 1 calc R
H2B H 1.0645 0.3001 0.1326 0.093 Uiso 1 1 calc R
C3 C 1.0337(4) 0.3064(4) 0.07555(10) 0.0763(9) Uani 1 1 d .
H3A H 1.0824 0.2003 0.0671 0.092 Uiso 1 1 calc R
C4 C 0.9069(4) 0.3820(5) 0.05406(8) 0.0735(8) Uani 1 1 d .
C5 C 0.8254(4) 0.5630(4) 0.06403(8) 0.0663(7) Uani 1 1 d .
C6 C 0.6193(4) 0.5717(5) 0.05337(8) 0.0765(8) Uani 1 1 d .
H6A H 0.6068 0.5624 0.0261 0.092 Uiso 1 1 calc R
H6B H 0.5549 0.4730 0.0647 0.092 Uiso 1 1 calc R
C7 C 0.5310(4) 0.7410(5) 0.06662(8) 0.0787(8) Uani 1 1 d .
H7A H 0.4023 0.7423 0.0587 0.094 Uiso 1 1 calc R
H7B H 0.5927 0.8390 0.0544 0.094 Uiso 1 1 calc R
C8 C 0.5401(4) 0.7663(4) 0.10957(7) 0.0627(7) Uani 1 1 d .
H8A H 0.4689 0.6701 0.1209 0.075 Uiso 1 1 calc R
C9 C 0.7416(3) 0.7510(3) 0.12526(7) 0.0560(6) Uani 1 1 d .
C10 C 0.8394(3) 0.5875(4) 0.10792(7) 0.0547(6) Uani 1 1 d .
H10A H 0.7740 0.4862 0.1187 0.066 Uiso 1 1 calc R
C11 C 0.7299(4) 0.7306(3) 0.16966(7) 0.0579(6) Uani 1 1 d .
H11A H 0.8554 0.7279 0.1795 0.069 Uiso 1 1 calc R
H11B H 0.6709 0.8351 0.1798 0.069 Uiso 1 1 calc R
C12 C 0.6287(3) 0.5730(3) 0.18497(7) 0.0517(6) Uani 1 1 d .
C13 C 0.7092(3) 0.4164(3) 0.18891(7) 0.0539(6) Uani 1 1 d .
H13A H 0.8341 0.4059 0.1828 0.065 Uiso 1 1 calc R
C14 C 0.6114(3) 0.2610(3) 0.20233(6) 0.0503(5) Uani 1 1 d .
C15 C 0.4072(3) 0.2782(3) 0.20990(6) 0.0481(5) Uani 1 1 d .
C16 C 0.3286(3) 0.4398(3) 0.20873(7) 0.0547(6) Uani 1 1 d .
H16A H 0.2035 0.4511 0.2145 0.066 Uiso 1 1 calc R
C17 C 0.4323(3) 0.5947(3) 0.19880(7) 0.0529(6) Uani 1 1 d .
C18 C 0.1261(4) 0.1089(4) 0.22333(9) 0.0688(8) Uani 1 1 d .
H18A H 0.0965 -0.0111 0.2292 0.103 Uiso 1 1 calc R
H18B H 0.0638 0.1431 0.2004 0.103 Uiso 1 1 calc R
H18C H 0.0866 0.1833 0.2438 0.103 Uiso 1 1 calc R
C19 C 0.8425(6) 0.2946(7) 0.01789(11) 0.1197(16) Uani 1 1 d .
H19A H 0.9047 0.1840 0.0149 0.180 Uiso 1 1 calc R
H19B H 0.8706 0.3690 -0.0033 0.180 Uiso 1 1 calc R
H19C H 0.7112 0.2754 0.0191 0.180 Uiso 1 1 calc R
C20 C 0.9333(5) 0.6990(5) 0.04002(9) 0.0908(11) Uani 1 1 d .
H20A H 0.9168 0.6735 0.0136 0.136 Uiso 1 1 calc R
H20B H 1.0626 0.6930 0.0462 0.136 Uiso 1 1 calc R
H20C H 0.8876 0.8149 0.0454 0.136 Uiso 1 1 calc R
C21 C 0.4411(4) 0.9368(4) 0.12024(10) 0.0806(9) Uani 1 1 d .
H21A H 0.3182 0.9361 0.1098 0.121 Uiso 1 1 calc R
H21B H 0.5087 1.0351 0.1103 0.121 Uiso 1 1 calc R
H21C H 0.4341 0.9462 0.1474 0.121 Uiso 1 1 calc R
C22 C 0.8500(4) 0.9212(4) 0.11888(9) 0.0736(8) Uani 1 1 d .
H22A H 0.9735 0.9078 0.1286 0.110 Uiso 1 1 calc R
H22B H 0.7894 1.0160 0.1319 0.110 Uiso 1 1 calc R
H22C H 0.8551 0.9465 0.0922 0.110 Uiso 1 1 calc R

loop_
_atom_site_aniso_label
_atom_site_aniso_U_11
_atom_site_aniso_U_22
_atom_site_aniso_U_33
_atom_site_aniso_U_23
_atom_site_aniso_U_13
_atom_site_aniso_U_12
O1 0.0500(10) 0.0549(10) 0.0900(13) 0.0066(9) 0.0028(9) 0.0096(8)
O2 0.0678(12) 0.0525(10) 0.0950(13) 0.0056(10) 0.0159(10) 0.0089(10)
N1 0.0427(11) 0.0523(12) 0.0773(14) 0.0060(10) 0.0031(9) -0.0002(9)
C1 0.0507(15) 0.0697(17) 0.0702(16) 0.0030(14) -0.0012(12) 0.0012(13)
C2 0.0623(17) 0.086(2) 0.0833(19) 0.0053(16) 0.0019(15) 0.0082(17)
C3 0.0677(19) 0.075(2) 0.086(2) -0.0052(16) 0.0178(16) 0.0002(16)
C4 0.0610(16) 0.092(2) 0.0678(16) -0.0102(16) 0.0133(14) -0.0050(18)
C5 0.0523(15) 0.0868(19) 0.0597(14) 0.0074(14) 0.0044(12) -0.0056(14)
C6 0.0585(17) 0.111(2) 0.0604(15) -0.0030(16) -0.0050(13) -0.0035(18)
C7 0.0570(16) 0.108(2) 0.0710(17) 0.0130(19) -0.0077(13) 0.0038(18)
C8 0.0488(14) 0.0699(17) 0.0693(15) 0.0105(14) 0.0005(11) 0.0001(13)
C9 0.0477(13) 0.0552(13) 0.0649(14) 0.0074(12) -0.0012(11) -0.0075(12)
C10 0.0449(13) 0.0595(14) 0.0598(13) 0.0068(12) 0.0002(10) -0.0074(12)
C11 0.0544(14) 0.0534(14) 0.0659(15) -0.0013(12) -0.0020(11) -0.0055(13)
C12 0.0471(13) 0.0550(14) 0.0531(12) -0.0027(11) -0.0014(10) -0.0027(12)
C13 0.0445(12) 0.0590(15) 0.0581(13) 0.0030(11) 0.0036(10) 0.0005(12)
C14 0.0472(12) 0.0508(13) 0.0528(11) -0.0027(11) 0.0004(10) 0.0032(12)
C15 0.0439(12) 0.0485(13) 0.0518(11) -0.0001(10) -0.0007(9) 0.0008(11)
C16 0.0413(12) 0.0588(14) 0.0639(14) 0.0015(11) 0.0038(10) 0.0037(11)
C17 0.0532(14) 0.0463(14) 0.0591(13) 0.0027(11) 0.0026(11) 0.0072(12)
C18 0.0455(14) 0.0665(17) 0.095(2) 0.0141(15) 0.0012(13) -0.0039(14)
C19 0.100(3) 0.165(4) 0.095(3) -0.056(3) 0.003(2) 0.006(3)
C20 0.082(2) 0.119(3) 0.0715(18) 0.0252(19) 0.0162(16) -0.007(2)
C21 0.068(2) 0.080(2) 0.094(2) 0.0119(17) -0.0015(16) 0.0092(16)
C22 0.0643(18) 0.0657(16) 0.091(2) 0.0152(16) 0.0056(15) -0.0111(15)

loop_
_atom_type_symbol
_atom_type_description
_atom_type_scat_dispersion_real
_atom_type_scat_dispersion_imag
_atom_type_scat_source
C C 0.0181 0.0091 'International Tables Vol C Tables 4.2.6.8 and 6.1.1.4'
H H 0.0000 0.0000 'International Tables Vol C Tables 4.2.6.8 and 6.1.1.4'
N N 0.0311 0.0180 'International Tables Vol C Tables 4.2.6.8 and 6.1.1.4'
O O 0.0492 0.0322 'International Tables Vol C Tables 4.2.6.8 and 6.1.1.4'

loop_
_geom_angle_atom_site_label_1
_geom_angle_atom_site_label_2
_geom_angle_atom_site_label_3
_geom_angle
C15 N1 C18 123.5(2)
C15 N1 H1A 118.3
C18 N1 H1A 118.3
C10 C1 C2 110.8(2)
C10 C1 H1B 109.5
C2 C1 H1B 109.5
C10 C1 H1C 109.5
C2 C1 H1C 109.5
H1B C1 H1C 108.1
C3 C2 C1 112.3(3)
C3 C2 H2A 109.1
C1 C2 H2A 109.1
C3 C2 H2B 109.1
C1 C2 H2B 109.1
H2A C2 H2B 107.9
C4 C3 C2 125.8(3)
C4 C3 H3A 117.1
C2 C3 H3A 117.1
C3 C4 C19 120.4(3)
C3 C4 C5 121.6(3)
C19 C4 C5 118.0(3)
C6 C5 C4 110.7(3)
C6 C5 C20 109.0(3)
C4 C5 C20 106.3(2)
C6 C5 C10 107.5(2)
C4 C5 C10 108.0(2)
C20 C5 C10 115.4(2)
C7 C6 C5 111.7(3)
C7 C6 H6A 109.3
C5 C6 H6A 109.3
C7 C6 H6B 109.3
C5 C6 H6B 109.3
H6A C6 H6B 107.9
C6 C7 C8 113.3(3)
C6 C7 H7A 108.9
C8 C7 H7A 108.9
C6 C7 H7B 108.9
C8 C7 H7B 108.9
H7A C7 H7B 107.7
C7 C8 C21 109.3(2)
C7 C8 C9 112.5(2)
C21 C8 C9 114.4(2)
C7 C8 H8A 106.7
C21 C8 H8A 106.7
C9 C8 H8A 106.7
C22 C9 C10 112.8(2)
C22 C9 C8 111.2(2)
C10 C9 C8 110.1(2)
C22 C9 C11 104.9(2)
C10 C9 C11 109.7(2)
C8 C9 C11 108.1(2)
C1 C10 C9 114.7(2)
C1 C10 C5 108.8(2)
C9 C10 C5 117.1(2)
C1 C10 H10A 105.0
C9 C10 H10A 105.0
C5 C10 H10A 105.0
C12 C11 C9 117.4(2)
C12 C11 H11A 107.9
C9 C11 H11A 107.9
C12 C11 H11B 107.9
C9 C11 H11B 107.9
H11A C11 H11B 107.2
C13 C12 C11 122.5(2)
C13 C12 C17 118.3(2)
C11 C12 C17 119.0(2)
C12 C13 C14 123.2(2)
C12 C13 H13A 118.4
C14 C13 H13A 118.4
O1 C14 C13 122.2(2)
O1 C14 C15 120.2(2)
C13 C14 C15 117.5(2)
N1 C15 C16 127.1(2)
N1 C15 C14 113.9(2)
C16 C15 C14 119.0(2)
C15 C16 C17 122.2(2)
C15 C16 H16A 118.9
C17 C16 H16A 118.9
O2 C17 C16 121.9(2)
O2 C17 C12 119.6(2)
C16 C17 C12 118.5(2)
N1 C18 H18A 109.5
N1 C18 H18B 109.5
H18A C18 H18B 109.5
N1 C18 H18C 109.5
H18A C18 H18C 109.5
H18B C18 H18C 109.5
C4 C19 H19A 109.5
C4 C19 H19B 109.5
H19A C19 H19B 109.5
C4 C19 H19C 109.5
H19A C19 H19C 109.5
H19B C19 H19C 109.5
C5 C20 H20A 109.5
C5 C20 H20B 109.5
H20A C20 H20B 109.5
C5 C20 H20C 109.5
H20A C20 H20C 109.5
H20B C20 H20C 109.5
C8 C21 H21A 109.5
C8 C21 H21B 109.5
H21A C21 H21B 109.5
C8 C21 H21C 109.5
H21A C21 H21C 109.5
H21B C21 H21C 109.5
C9 C22 H22A 109.5
C9 C22 H22B 109.5
H22A C22 H22B 109.5
C9 C22 H22C 109.5
H22A C22 H22C 109.5
H22B C22 H22C 109.5

loop_
_geom_bond_atom_site_label_1
_geom_bond_atom_site_label_2
_geom_bond_distance
O1 C14 1.214(3)
O2 C17 1.225(3)
N1 C15 1.336(3)
N1 C18 1.444(3)
N1 H1A 0.8600
C1 C10 1.522(4)
C1 C2 1.530(4)
C1 H1B 0.9700
C1 H1C 0.9700
C2 C3 1.487(5)
C2 H2A 0.9700
C2 H2B 0.9700
C3 C4 1.320(4)
C3 H3A 0.9300
C4 C19 1.511(4)
C4 C5 1.538(5)
C5 C6 1.535(4)
C5 C20 1.547(4)
C5 C10 1.562(4)
C6 C7 1.511(5)
C6 H6A 0.9700
C6 H6B 0.9700
C7 C8 1.528(4)
C7 H7A 0.9700
C7 H7B 0.9700
C8 C21 1.528(4)
C8 C9 1.561(3)
C8 H8A 0.9800
C9 C22 1.530(4)
C9 C10 1.555(4)
C9 C11 1.575(3)
C10 H10A 0.9800
C11 C12 1.504(4)
C11 H11A 0.9700
C11 H11B 0.9700
C12 C13 1.333(3)
C12 C17 1.508(3)
C13 C14 1.456(4)
C13 H13A 0.9300
C14 C15 1.504(3)
C15 C16 1.355(3)
C16 C17 1.440(3)
C16 H16A 0.9300
C18 H18A 0.9600
C18 H18B 0.9600
C18 H18C 0.9600
C19 H19A 0.9600
C19 H19B 0.9600
C19 H19C 0.9600
C20 H20A 0.9600
C20 H20B 0.9600
C20 H20C 0.9600
C21 H21A 0.9600
C21 H21B 0.9600
C21 H21C 0.9600
C22 H22A 0.9600
C22 H22B 0.9600
C22 H22C 0.9600

loop_
_geom_hbond_atom_site_label_D
_geom_hbond_atom_site_label_H
_geom_hbond_atom_site_label_A
_geom_hbond_distance_DH
_geom_hbond_distance_HA
_geom_hbond_distance_DA
_geom_hbond_angle_DHA
_geom_hbond_site_symmetry_A
N1 H1A O2 0.86 2.32 2.992(3) 135.1 1_545

loop_
_geom_torsion_atom_site_label_1
_geom_torsion_atom_site_label_2
_geom_torsion_atom_site_label_3
_geom_torsion_atom_site_label_4
_geom_torsion
C10 C1 C2 C3 39.7(3)
C1 C2 C3 C4 -9.6(5)
C2 C3 C4 C19 -178.4(3)
C2 C3 C4 C5 3.8(5)
C3 C4 C5 C6 -144.1(3)
C19 C4 C5 C6 38.0(4)
C3 C4 C5 C20 97.6(3)
C19 C4 C5 C20 -80.2(4)
C3 C4 C5 C10 -26.8(4)
C19 C4 C5 C10 155.4(3)
C4 C5 C6 C7 174.0(2)
C20 C5 C6 C7 -69.4(3)
C10 C5 C6 C7 56.3(3)
C5 C6 C7 C8 -60.1(3)
C6 C7 C8 C21 -177.8(3)
C6 C7 C8 C9 54.0(3)
C7 C8 C9 C22 79.6(3)
C21 C8 C9 C22 -45.8(3)
C7 C8 C9 C10 -46.1(3)
C21 C8 C9 C10 -171.5(2)
C7 C8 C9 C11 -165.8(2)
C21 C8 C9 C11 68.7(3)
C2 C1 C10 C9 162.3(2)
C2 C1 C10 C5 -64.4(3)
C22 C9 C10 C1 52.6(3)
C8 C9 C10 C1 177.4(2)
C11 C9 C10 C1 -63.8(3)
C22 C9 C10 C5 -76.8(3)
C8 C9 C10 C5 48.0(3)
C11 C9 C10 C5 166.8(2)
C6 C5 C10 C1 175.2(3)
C4 C5 C10 C1 55.7(3)
C20 C5 C10 C1 -63.0(3)
C6 C5 C10 C9 -52.7(3)
C4 C5 C10 C9 -172.1(2)
C20 C5 C10 C9 69.1(3)
C22 C9 C11 C12 179.7(2)
C10 C9 C11 C12 -59.0(3)
C8 C9 C11 C12 61.0(3)
C9 C11 C12 C13 83.9(3)
C9 C11 C12 C17 -100.2(3)
C11 C12 C13 C14 -177.6(2)
C17 C12 C13 C14 6.4(4)
C12 C13 C14 O1 -178.0(2)
C12 C13 C14 C15 3.5(4)
C18 N1 C15 C16 7.3(4)
C18 N1 C15 C14 -174.5(2)
O1 C14 C15 N1 -5.2(3)
C13 C14 C15 N1 173.3(2)
O1 C14 C15 C16 173.1(2)
C13 C14 C15 C16 -8.4(3)
N1 C15 C16 C17 -179.1(2)
C14 C15 C16 C17 2.9(3)
C15 C16 C17 O2 -171.7(2)
C15 C16 C17 C12 7.1(4)
C13 C12 C17 O2 166.9(2)
C11 C12 C17 O2 -9.2(3)
C13 C12 C17 C16 -11.9(3)
C11 C12 C17 C16 172.0(2)
